data_7005394
loop_
_publ_author_name
'Halime, Zakaria'
'Lachkar, Mohammed'
'Toupet, Lo\"ic'
'Coutsolelos, Athanassios G.'
'Boitrel, Bernard'

_publ_section_title
;
 Coordination and structural studies of crowned-porphyrins.
;
_journal_issue 33
_journal_name_full 'Dalton transactions (Cambridge, England : 2003)'
_journal_page_first 3684
_journal_page_last 3689
_journal_paper_doi 10.1039/b701889d
_journal_year 2007
_chemical_formula_sum 'C133 H148 N16 O22'
_chemical_formula_weight 2322.67
_chemical_name_systematic
;
 ?
;
_space_group_IT_number 15
_symmetry_cell_setting monoclinic
_symmetry_space_group_name_Hall '-C 2yc'
_symmetry_space_group_name_H-M 'C 1 2/c 1'
_atom_sites_solution_hydrogens geom
_atom_sites_solution_primary direct
_atom_sites_solution_secondary difmap
_audit_creation_method SHELXL-97
_cell_angle_alpha 90.00
_cell_angle_beta 101.776(4)
_cell_angle_gamma 90.00
_cell_formula_units_Z 4
_cell_length_a 14.8938(7)
_cell_length_b 22.5940(10)
_cell_length_c 35.296(2)
_cell_measurement_temperature 100(1)
_cell_volume 11627.5(10)
_computing_cell_refinement 'CrysAlis RED, Oxford Diffraction Ltd.,Version 1.171.26'
_computing_data_collection 'CrysAlis CCD, Oxford Diffraction Ltd.,Version 1.171.26'
_computing_data_reduction 'CrysAlis RED, Oxford Diffraction Ltd.,Version 1.171.26'
_computing_molecular_graphics 'PLATON_(Spek, 1998)'
_computing_publication_material 'SHELXL-97 (Sheldrick, 1997)'
_computing_structure_refinement 'SHELXL-97 (Sheldrick, 1997)'
_computing_structure_solution 'SIR-97_(Altomare & al., 1998)'
_diffrn_ambient_temperature 293(2)
_diffrn_detector_area_resol_mean 19.64
_diffrn_measured_fraction_theta_full 0.968
_diffrn_measured_fraction_theta_max 0.968
_diffrn_measurement_device_type 'CCD Saphire 3 Xcalibur'
_diffrn_measurement_method 'omega scan'
_diffrn_radiation_monochromator graphite
_diffrn_radiation_source 'fine-focus sealed tube'
_diffrn_radiation_type MoK\a
_diffrn_radiation_wavelength 0.71073
_diffrn_reflns_av_R_equivalents 0.0555
_diffrn_reflns_av_sigmaI/netI 0.0916
_diffrn_reflns_limit_h_max 18
_diffrn_reflns_limit_h_min -18
_diffrn_reflns_limit_k_max 27
_diffrn_reflns_limit_k_min -27
_diffrn_reflns_limit_l_max 43
_diffrn_reflns_limit_l_min -43
_diffrn_reflns_number 80307
_diffrn_reflns_theta_full 26.00
_diffrn_reflns_theta_max 26.00
_diffrn_reflns_theta_min 2.53
_exptl_absorpt_coefficient_mu 0.091
_exptl_absorpt_correction_type none
_exptl_crystal_colour red
_exptl_crystal_density_diffrn 1.327
_exptl_crystal_density_method 'not measured'
_exptl_crystal_description prism
_exptl_crystal_F_000 4936
_exptl_crystal_size_max 0.25
_exptl_crystal_size_mid 0.12
_exptl_crystal_size_min 0.12
_refine_diff_density_max 2.373
_refine_diff_density_min -1.002
_refine_diff_density_rms 0.114
_refine_ls_extinction_method none
_refine_ls_goodness_of_fit_ref 1.140
_refine_ls_hydrogen_treatment constr
_refine_ls_matrix_type full
_refine_ls_number_parameters 762
_refine_ls_number_reflns 11076
_refine_ls_number_restraints 4
_refine_ls_restrained_S_all 1.146
_refine_ls_R_factor_all 0.1680
_refine_ls_R_factor_gt 0.1095
_refine_ls_shift/su_max 2.194
_refine_ls_shift/su_mean 0.075
_refine_ls_structure_factor_coef Fsqd
_refine_ls_weighting_details 'calc w=1/[\s^2^(Fo^2^)+(0.2000P)^2^+0.0000P] where P=(Fo^2^+2Fc^2^)/3'
_refine_ls_weighting_scheme calc
_refine_ls_wR_factor_gt 0.3279
_refine_ls_wR_factor_ref 0.3504
_reflns_number_gt 5409
_reflns_number_total 11076
_reflns_threshold_expression >2sigma(I)
_cod_data_source_file b701889d.txt
_cod_data_source_block 1_free-base
_cod_depositor_comments
;
The following automatic conversions were performed:
'_symmetry_cell_setting' value 'Monoclinic' changed to 'monoclinic'
according to '/home/saulius/struct/CIF-dictionaries/cif_core.dic'
dictionary named 'cif_core.dic' version 2.4.1 from 2010-06-29.

Automatic conversion script
Id: cif_fix_enum 1527 2010-12-29 10:47:43Z saulius 
;
_cod_original_sg_symbol_H-M C2/c
_cod_database_code 7005394

loop_
_symmetry_equiv_pos_as_xyz
'x, y, z'
'-x, y, -z+1/2'
'x+1/2, y+1/2, z'
'-x+1/2, y+1/2, -z+1/2'
'-x, -y, -z'
'x, -y, z-1/2'
'-x+1/2, -y+1/2, -z'
'x+1/2, -y+1/2, z-1/2'

loop_
_atom_site_label
_atom_site_type_symbol
_atom_site_fract_x
_atom_site_fract_y
_atom_site_fract_z
_atom_site_U_iso_or_equiv
_atom_site_adp_type
_atom_site_occupancy
_atom_site_symmetry_multiplicity
_atom_site_calc_flag
_atom_site_refinement_flags
_atom_site_disorder_assembly
_atom_site_disorder_group
O63 O 0.6282(5) 0.5603(3) 0.0492(2) 0.113(2) Uiso 1 1 d . . .
H63 H 0.6659 0.5477 0.0677 0.169 Uiso 1 1 calc R . .
C64 C 0.5452(13) 0.5300(9) 0.0466(6) 0.244(8) Uiso 1 1 d . . .
H64A H 0.5115 0.5444 0.0219 0.293 Uiso 1 1 calc R . .
H64B H 0.5190 0.5514 0.0656 0.293 Uiso 1 1 calc R . .
C65 C 0.5026(7) 0.4720(4) 0.0481(3) 0.107(3) Uiso 1 1 d . . .
H65A H 0.4383 0.4769 0.0474 0.160 Uiso 1 1 calc R . .
H65B H 0.5307 0.4522 0.0716 0.160 Uiso 1 1 calc R . .
H65C H 0.5110 0.4487 0.0263 0.160 Uiso 1 1 calc R . .
C67 C 0.5000 0.5238(8) 0.2500 0.144(6) Uiso 1 2 d S . .
H67A H 0.5022 0.5500 0.2284 0.173 Uiso 0.50 1 calc PR . .
H67B H 0.4978 0.5500 0.2716 0.173 Uiso 0.50 1 calc PR . .
C68 C 0.4003(6) 0.4991(4) 0.2397(3) 0.079(2) Uiso 1 1 d . . .
H68A H 0.4026 0.4696 0.2199 0.095 Uiso 1 1 calc R . .
H68B H 0.3939 0.4769 0.2625 0.095 Uiso 1 1 calc R . .
C69 C 0.3358(12) 0.5194(8) 0.2305(5) 0.211(7) Uiso 1 1 d . . .
H69A H 0.2889 0.4895 0.2258 0.317 Uiso 1 1 calc R . .
H69B H 0.3353 0.5411 0.2071 0.317 Uiso 1 1 calc R . .
H69C H 0.3244 0.5459 0.2502 0.317 Uiso 1 1 calc R . .
O1 O 0.8971(2) 0.36094(17) -0.05460(11) 0.0382(9) Uani 1 1 d . . .
O2 O 0.6413(3) 0.35333(17) -0.01203(11) 0.0456(10) Uani 1 1 d . . .
O3 O 0.5747(2) 0.33088(16) 0.05553(11) 0.0392(10) Uani 1 1 d . . .
O4 O 0.8568(3) 0.3899(2) 0.06397(12) 0.0635(14) Uani 1 1 d D . .
O5 O 0.7754(3) 0.2800(2) 0.12489(13) 0.0571(12) Uani 1 1 d D . .
O6 O 0.5357(2) 0.34665(18) 0.17098(11) 0.0448(10) Uani 1 1 d . A .
O7 O 1.1868(3) 0.01870(17) 0.15690(14) 0.0567(12) Uani 1 1 d . . .
O8 O 0.8543(2) 0.01014(16) 0.13079(12) 0.0455(10) Uani 1 1 d . . .
N1 N 1.0498(3) 0.29236(18) 0.12213(12) 0.0292(10) Uani 1 1 d . . .
N2 N 0.9541(3) 0.28160(17) 0.18512(12) 0.0290(10) Uani 1 1 d . . .
H2 H 0.9766 0.3098 0.1736 0.035 Uiso 1 1 calc R . .
N3 N 0.9505(3) 0.41060(17) 0.18749(12) 0.0279(10) Uani 1 1 d . . .
N4 N 1.0482(3) 0.42209(17) 0.12519(11) 0.0273(10) Uani 1 1 d . . .
H4 H 1.0316 0.3938 0.1385 0.033 Uiso 1 1 calc R . .
N5 N 0.9742(3) 0.39036(19) 0.00512(12) 0.0312(10) Uani 1 1 d . . .
H5 H 0.9658 0.4019 0.0273 0.037 Uiso 1 1 calc R . .
N6 N 0.8230(3) 0.4173(2) -0.01789(13) 0.0392(12) Uani 1 1 d . A .
N7 N 0.5873(3) 0.2756(2) 0.13516(13) 0.0378(12) Uani 1 1 d . A .
N8 N 0.6823(3) 0.31113(18) 0.19018(12) 0.0324(11) Uani 1 1 d . A .
H8 H 0.7269 0.2981 0.1805 0.039 Uiso 1 1 calc R . .
C1 C 1.0813(3) 0.3041(2) 0.08932(15) 0.0285(12) Uani 1 1 d . . .
C2 C 1.0974(4) 0.2504(2) 0.06965(17) 0.0388(14) Uani 1 1 d . . .
H2A H 1.1185 0.2475 0.0467 0.047 Uiso 1 1 calc R . .
C3 C 1.0759(4) 0.2053(2) 0.09106(17) 0.0411(14) Uani 1 1 d . . .
H3A H 1.0796 0.1651 0.0858 0.049 Uiso 1 1 calc R . .
C4 C 1.0456(3) 0.2316(2) 0.12402(16) 0.0325(13) Uani 1 1 d . . .
C5 C 1.0109(3) 0.1981(2) 0.15176(15) 0.0319(13) Uani 1 1 d . . .
C6 C 0.9677(3) 0.2226(2) 0.17943(15) 0.0318(13) Uani 1 1 d . . .
C7 C 0.9231(4) 0.1914(3) 0.20611(17) 0.0406(14) Uani 1 1 d . . .
H7 H 0.9234 0.1507 0.2100 0.049 Uiso 1 1 calc R . .
C8 C 0.8804(4) 0.2326(2) 0.22466(16) 0.0365(14) Uani 1 1 d . . .
H8A H 0.8447 0.2246 0.2428 0.044 Uiso 1 1 calc R . .
C9 C 0.8996(3) 0.2894(2) 0.21161(15) 0.0296(12) Uani 1 1 d . . .
C10 C 0.8679(3) 0.3432(2) 0.22354(15) 0.0296(12) Uani 1 1 d . . .
C11 C 0.8952(3) 0.3994(2) 0.21320(15) 0.0300(12) Uani 1 1 d . . .
C12 C 0.8696(4) 0.4540(2) 0.23007(16) 0.0363(13) Uani 1 1 d . . .
H12 H 0.8329 0.4576 0.2483 0.044 Uiso 1 1 calc R . .
C13 C 0.9090(4) 0.4979(2) 0.21421(16) 0.0398(14) Uani 1 1 d . . .
H13 H 0.9053 0.5382 0.2193 0.048 Uiso 1 1 calc R . .
C14 C 0.9587(3) 0.4705(2) 0.18748(15) 0.0321(13) Uani 1 1 d . . .
C15 C 1.0027(4) 0.5039(2) 0.16254(16) 0.0381(14) Uani 1 1 d . . .
C16 C 1.0430(3) 0.4808(2) 0.13355(15) 0.0313(12) Uani 1 1 d . . .
C17 C 1.0795(4) 0.5124(2) 0.10559(16) 0.0365(13) Uani 1 1 d . . .
H17 H 1.0861 0.5532 0.1045 0.044 Uiso 1 1 calc R . .
C18 C 1.1035(3) 0.4724(2) 0.08037(15) 0.0320(12) Uani 1 1 d . . .
H18 H 1.1284 0.4815 0.0590 0.038 Uiso 1 1 calc R . .
C19 C 1.0839(3) 0.4145(2) 0.09246(14) 0.0283(12) Uani 1 1 d . . .
C20 C 1.0972(3) 0.3611(2) 0.07514(14) 0.0284(12) Uani 1 1 d . . .
C21 C 1.1271(3) 0.3631(2) 0.03702(15) 0.0290(12) Uani 1 1 d . . .
C22 C 1.2176(4) 0.3503(3) 0.03507(17) 0.0441(15) Uani 1 1 d . . .
H22 H 1.2601 0.3425 0.0577 0.053 Uiso 1 1 calc R . .
C23 C 1.2451(4) 0.3490(3) -0.00024(19) 0.0578(19) Uani 1 1 d . . .
H23 H 1.3056 0.3402 -0.0012 0.069 Uiso 1 1 calc R . .
C24 C 1.1829(4) 0.3606(3) -0.03349(19) 0.0559(18) Uani 1 1 d . . .
H24 H 1.2010 0.3590 -0.0572 0.067 Uiso 1 1 calc R . .
C25 C 1.0930(4) 0.3748(3) -0.03236(16) 0.0389(14) Uani 1 1 d . . .
H25 H 1.0517 0.3838 -0.0552 0.047 Uiso 1 1 calc R . .
C26 C 1.0643(3) 0.3757(2) 0.00244(15) 0.0286(12) Uani 1 1 d . . .
C27 C 0.8979(3) 0.3880(2) -0.02451(16) 0.0284(12) Uani 1 1 d . . .
C28 C 0.7362(4) 0.4077(3) -0.04641(17) 0.0472(16) Uani 1 1 d . . .
H28A H 0.7490 0.4104 -0.0722 0.057 Uiso 1 1 calc R . .
H28B H 0.6940 0.4394 -0.0437 0.057 Uiso 1 1 calc R . .
C29 C 0.6902(4) 0.3501(3) -0.04271(17) 0.0471(16) Uani 1 1 d . . .
H29A H 0.6482 0.3409 -0.0668 0.057 Uiso 1 1 calc R . .
H29B H 0.7357 0.3189 -0.0375 0.057 Uiso 1 1 calc R . .
C30 C 0.6103(4) 0.2953(3) -0.00286(18) 0.0430(15) Uani 1 1 d . . .
H30A H 0.6613 0.2730 0.0119 0.052 Uiso 1 1 calc R . .
H30B H 0.5863 0.2738 -0.0266 0.052 Uiso 1 1 calc R . .
C31 C 0.5382(4) 0.3018(3) 0.01982(17) 0.0439(15) Uani 1 1 d . . .
H31A H 0.4878 0.3247 0.0052 0.053 Uiso 1 1 calc R . .
H31B H 0.5150 0.2631 0.0249 0.053 Uiso 1 1 calc R . .
C32 C 0.5084(4) 0.3365(3) 0.07983(18) 0.0467(16) Uani 1 1 d . . .
H32A H 0.4482 0.3428 0.0637 0.056 Uiso 1 1 calc R . .
H32B H 0.5233 0.3710 0.0963 0.056 Uiso 1 1 calc R . .
C33 C 0.5055(4) 0.2825(3) 0.10491(17) 0.0550(18) Uani 1 1 d . . .
H33A H 0.4524 0.2853 0.1168 0.066 Uiso 1 1 calc R . .
H33B H 0.4981 0.2475 0.0887 0.066 Uiso 1 1 calc R . .
C34 C 0.8244(5) 0.4603(3) 0.01325(19) 0.0589(19) Uani 1 1 d . . .
H34A H 0.7845 0.4931 0.0034 0.071 Uiso 1 1 calc R A .
H34B H 0.8862 0.4758 0.0212 0.071 Uiso 1 1 calc R . .
C35 C 0.7946(5) 0.4351(4) 0.0479(2) 0.083(3) Uani 1 1 d . A .
H35A H 0.7937 0.4659 0.0669 0.100 Uiso 1 1 calc R . .
H35B H 0.7332 0.4189 0.0404 0.100 Uiso 1 1 calc R . .
C36A C 0.8301(9) 0.3279(5) 0.0766(4) 0.037(4) Uani 0.522(11) 1 d PD A 1
H36A H 0.7872 0.3095 0.0555 0.045 Uiso 0.522(11) 1 calc PR A 1
H36B H 0.8844 0.3031 0.0826 0.045 Uiso 0.522(11) 1 calc PR A 1
C36B C 0.7880(8) 0.3324(5) 0.1110(4) 0.028(3) Uani 0.478(11) 1 d PD A 1
H36C H 0.8273 0.3557 0.1307 0.034 Uiso 0.478(11) 1 calc PR A 1
H36D H 0.7295 0.3526 0.1039 0.034 Uiso 0.478(11) 1 calc PR A 1
C37A C 0.8131(11) 0.3089(8) 0.0912(6) 0.054(5) Uani 0.522(11) 1 d P A 2
H37A H 0.8747 0.2945 0.0917 0.065 Uiso 0.522(11) 1 calc PR A 2
H37B H 0.7748 0.2974 0.0666 0.065 Uiso 0.522(11) 1 calc PR A 2
C37B C 0.8148(9) 0.3752(7) 0.0943(4) 0.053(4) Uani 0.478(11) 1 d P A 2
H37C H 0.7535 0.3915 0.0907 0.063 Uiso 0.478(11) 1 calc PR A 2
H37D H 0.8507 0.3883 0.1190 0.063 Uiso 0.478(11) 1 calc PR A 2
C38 C 0.7167(4) 0.2346(2) 0.10910(17) 0.0394(14) Uani 1 1 d . A .
H38A H 0.7516 0.1986 0.1078 0.047 Uiso 1 1 calc R . .
H38B H 0.6858 0.2450 0.0830 0.047 Uiso 1 1 calc R . .
C39 C 0.6470(4) 0.2242(2) 0.13378(18) 0.0454(16) Uani 1 1 d . . .
H39A H 0.6093 0.1905 0.1237 0.054 Uiso 1 1 calc R A .
H39B H 0.6787 0.2146 0.1599 0.054 Uiso 1 1 calc R . .
C40 C 0.5982(3) 0.3132(2) 0.16624(16) 0.0333(13) Uani 1 1 d . . .
C41 C 0.7030(3) 0.3285(2) 0.22945(16) 0.0317(13) Uani 1 1 d . . .
C42 C 0.6370(3) 0.3308(2) 0.25200(16) 0.0354(14) Uani 1 1 d . A .
H42 H 0.5762 0.3227 0.2407 0.042 Uiso 1 1 calc R . .
C43 C 0.6592(4) 0.3447(3) 0.29023(18) 0.0440(15) Uani 1 1 d . . .
H43 H 0.6135 0.3466 0.3046 0.053 Uiso 1 1 calc R A .
C44 C 0.7482(4) 0.3558(3) 0.30772(18) 0.0498(17) Uani 1 1 d . A .
H44 H 0.7629 0.3649 0.3339 0.060 Uiso 1 1 calc R . .
C45 C 0.8158(4) 0.3534(3) 0.28650(16) 0.0380(14) Uani 1 1 d . . .
H45 H 0.8764 0.3604 0.2986 0.046 Uiso 1 1 calc R A .
C46 C 0.7952(3) 0.3406(2) 0.24730(16) 0.0331(13) Uani 1 1 d . A .
C47 C 1.0140(4) 0.1325(2) 0.14892(15) 0.0323(13) Uani 1 1 d . . .
C48 C 1.0978(4) 0.1036(2) 0.15400(18) 0.0433(15) Uani 1 1 d . . .
H48 H 1.1522 0.1252 0.1589 0.052 Uiso 1 1 calc R . .
C49 C 1.1000(4) 0.0427(2) 0.15170(18) 0.0438(15) Uani 1 1 d . . .
C50 C 1.0203(4) 0.0088(2) 0.14425(17) 0.0397(14) Uani 1 1 d . . .
H50 H 1.0230 -0.0323 0.1429 0.048 Uiso 1 1 calc R . .
C51 C 0.9362(4) 0.0382(2) 0.13895(16) 0.0361(13) Uani 1 1 d . . .
C52 C 0.9328(4) 0.0996(2) 0.14121(16) 0.0363(13) Uani 1 1 d . . .
H52 H 0.8765 0.1188 0.1376 0.044 Uiso 1 1 calc R . .
C53 C 1.1939(4) -0.0435(3) 0.1526(2) 0.067(2) Uani 1 1 d . . .
H53A H 1.2574 -0.0545 0.1567 0.101 Uiso 1 1 calc R . .
H53B H 1.1635 -0.0548 0.1270 0.101 Uiso 1 1 calc R . .
H53C H 1.1655 -0.0632 0.1712 0.101 Uiso 1 1 calc R . .
C54 C 0.8538(4) -0.0518(2) 0.1232(2) 0.0587(19) Uani 1 1 d . . .
H54A H 0.7918 -0.0661 0.1181 0.088 Uiso 1 1 calc R . .
H54B H 0.8887 -0.0720 0.1454 0.088 Uiso 1 1 calc R . .
H54C H 0.8806 -0.0591 0.1012 0.088 Uiso 1 1 calc R . .
C55 C 0.9957(5) 0.5692(3) 0.1666(2) 0.058(2) Uani 1 1 d . . .
C56 C 0.9194(6) 0.5997(3) 0.1484(2) 0.080(3) Uani 1 1 d . . .
H56A H 0.8773 0.5792 0.1300 0.096 Uiso 1 1 calc R . .
C57 C 0.8994(6) 0.6576(3) 0.1549(3) 0.078(3) Uani 1 1 d . . .
C58 C 0.9565(7) 0.6858(4) 0.1792(2) 0.089(4) Uani 1 1 d . . .
H58 H 0.9432 0.7251 0.1835 0.107 Uiso 1 1 calc R . .
C59 C 1.0408(7) 0.6623(4) 0.2010(2) 0.075(3) Uani 1 1 d . . .
C60 C 1.0658(7) 0.5966(3) 0.1945(2) 0.086(3) Uani 1 1 d . . .
H60A H 1.1192 0.5779 0.2071 0.103 Uiso 1 1 calc R . .
C61 C 0.7907(6) 0.7361(4) 0.1472(3) 0.095(3) Uani 1 1 d . . .
H61A H 0.7339 0.7478 0.1308 0.114 Uiso 1 1 calc R . .
H61B H 0.8366 0.7656 0.1463 0.114 Uiso 1 1 calc R . .
H61C H 0.7820 0.7321 0.1733 0.114 Uiso 1 1 calc R . .
C62 C 1.1792(4) 0.6651(3) 0.24787(18) 0.0416(15) Uani 1 1 d . . .
H62A H 1.2125 0.6944 0.2649 0.050 Uiso 1 1 calc R . .
H62B H 1.2167 0.6510 0.2307 0.050 Uiso 1 1 calc R . .
H62C H 1.1634 0.6327 0.2628 0.050 Uiso 1 1 calc R . .
O9 O 0.8180(3) 0.6838(2) 0.13497(17) 0.0795(16) Uani 1 1 d . . .
O10 O 1.0949(5) 0.6918(2) 0.22515(18) 0.0929(19) Uani 1 1 d . . .

loop_
_atom_site_aniso_label
_atom_site_aniso_U_11
_atom_site_aniso_U_22
_atom_site_aniso_U_33
_atom_site_aniso_U_23
_atom_site_aniso_U_13
_atom_site_aniso_U_12
O1 0.036(2) 0.048(2) 0.030(2) -0.0026(19) 0.0051(18) -0.0054(17)
O2 0.041(2) 0.054(3) 0.046(3) 0.005(2) 0.018(2) 0.0057(19)
O3 0.035(2) 0.047(2) 0.036(2) -0.0045(18) 0.0087(19) -0.0050(17)
O4 0.042(3) 0.114(4) 0.036(3) 0.002(3) 0.011(2) -0.017(3)
O5 0.042(2) 0.074(3) 0.060(3) -0.025(3) 0.021(2) -0.021(2)
O6 0.034(2) 0.061(3) 0.042(3) -0.001(2) 0.0120(19) 0.0082(19)
O7 0.037(2) 0.033(2) 0.097(4) -0.003(2) 0.005(2) 0.0100(18)
O8 0.037(2) 0.034(2) 0.063(3) 0.003(2) 0.004(2) -0.0029(17)
N1 0.027(2) 0.029(2) 0.032(3) -0.001(2) 0.007(2) -0.0009(18)
N2 0.028(2) 0.024(2) 0.037(3) -0.0015(19) 0.011(2) -0.0013(17)
N3 0.027(2) 0.027(2) 0.031(3) 0.0000(19) 0.008(2) 0.0029(17)
N4 0.031(2) 0.026(2) 0.026(3) 0.0043(18) 0.010(2) 0.0021(18)
N5 0.029(2) 0.041(3) 0.024(3) -0.008(2) 0.006(2) 0.0001(19)
N6 0.029(3) 0.061(3) 0.026(3) 0.006(2) 0.003(2) 0.011(2)
N7 0.034(3) 0.049(3) 0.031(3) -0.004(2) 0.009(2) -0.009(2)
N8 0.031(2) 0.036(3) 0.032(3) -0.005(2) 0.010(2) 0.0004(19)
C1 0.025(3) 0.030(3) 0.031(3) -0.003(2) 0.007(2) -0.003(2)
C2 0.044(3) 0.034(3) 0.043(4) -0.007(3) 0.021(3) -0.003(2)
C3 0.049(4) 0.030(3) 0.047(4) -0.008(3) 0.018(3) 0.002(3)
C4 0.027(3) 0.029(3) 0.042(4) 0.000(2) 0.008(3) -0.001(2)
C5 0.027(3) 0.033(3) 0.035(3) 0.002(2) 0.005(3) 0.004(2)
C6 0.031(3) 0.030(3) 0.034(3) 0.005(2) 0.003(3) -0.003(2)
C7 0.046(3) 0.036(3) 0.041(4) 0.006(3) 0.010(3) -0.007(3)
C8 0.041(3) 0.036(3) 0.036(3) -0.003(3) 0.016(3) -0.005(3)
C9 0.027(3) 0.030(3) 0.033(3) 0.000(2) 0.008(3) -0.005(2)
C10 0.026(3) 0.039(3) 0.024(3) -0.003(2) 0.006(2) -0.003(2)
C11 0.031(3) 0.034(3) 0.025(3) 0.000(2) 0.006(2) -0.001(2)
C12 0.037(3) 0.037(3) 0.038(3) -0.005(3) 0.014(3) 0.005(2)
C13 0.055(4) 0.030(3) 0.038(4) -0.005(3) 0.019(3) 0.003(3)
C14 0.037(3) 0.028(3) 0.032(3) 0.001(2) 0.010(3) 0.003(2)
C15 0.051(3) 0.029(3) 0.038(3) -0.002(2) 0.018(3) 0.002(2)
C16 0.036(3) 0.027(3) 0.031(3) 0.000(2) 0.008(3) 0.003(2)
C17 0.048(3) 0.026(3) 0.039(3) 0.006(2) 0.016(3) 0.000(2)
C18 0.036(3) 0.033(3) 0.029(3) 0.005(2) 0.012(3) 0.000(2)
C19 0.025(3) 0.034(3) 0.025(3) 0.003(2) 0.003(2) 0.001(2)
C20 0.025(3) 0.034(3) 0.026(3) -0.003(2) 0.006(2) 0.002(2)
C21 0.029(3) 0.029(3) 0.031(3) -0.004(2) 0.012(3) -0.002(2)
C22 0.033(3) 0.068(4) 0.033(4) 0.000(3) 0.009(3) 0.005(3)
C23 0.034(3) 0.101(6) 0.042(4) -0.003(4) 0.016(3) 0.016(3)
C24 0.044(4) 0.096(6) 0.032(4) -0.004(3) 0.017(3) 0.001(3)
C25 0.037(3) 0.050(4) 0.031(3) -0.001(3) 0.009(3) -0.002(3)
C26 0.028(3) 0.029(3) 0.030(3) -0.005(2) 0.008(3) -0.003(2)
C27 0.029(3) 0.030(3) 0.027(3) 0.002(2) 0.007(3) 0.001(2)
C28 0.039(3) 0.064(4) 0.039(4) 0.010(3) 0.012(3) 0.004(3)
C29 0.035(3) 0.077(5) 0.031(4) 0.003(3) 0.008(3) -0.002(3)
C30 0.040(3) 0.048(4) 0.041(4) 0.008(3) 0.008(3) 0.007(3)
C31 0.048(4) 0.049(4) 0.037(4) -0.001(3) 0.013(3) -0.006(3)
C32 0.034(3) 0.065(4) 0.042(4) -0.012(3) 0.009(3) 0.006(3)
C33 0.042(4) 0.090(5) 0.032(4) -0.008(3) 0.006(3) -0.029(3)
C34 0.057(4) 0.067(5) 0.053(5) -0.015(4) 0.011(4) 0.022(3)
C35 0.038(4) 0.168(9) 0.047(5) -0.028(5) 0.014(4) 0.012(5)
C36A 0.029(7) 0.039(9) 0.046(9) 0.008(6) 0.014(6) 0.002(6)
C36B 0.027(6) 0.033(7) 0.025(7) -0.004(6) 0.004(6) 0.008(5)
C37A 0.033(8) 0.065(13) 0.064(13) 0.000(10) 0.013(8) -0.011(7)
C37B 0.058(9) 0.076(11) 0.033(8) 0.018(7) 0.029(7) 0.020(7)
C38 0.045(3) 0.035(3) 0.040(4) -0.010(3) 0.011(3) -0.005(3)
C39 0.063(4) 0.034(3) 0.043(4) -0.010(3) 0.019(3) -0.017(3)
C40 0.026(3) 0.044(3) 0.032(3) -0.006(3) 0.009(3) -0.010(2)
C41 0.035(3) 0.029(3) 0.033(3) -0.003(2) 0.010(3) -0.003(2)
C42 0.026(3) 0.043(3) 0.039(4) -0.006(3) 0.012(3) -0.009(2)
C43 0.034(3) 0.063(4) 0.039(4) -0.010(3) 0.016(3) -0.005(3)
C44 0.042(4) 0.073(5) 0.039(4) -0.016(3) 0.018(3) -0.012(3)
C45 0.029(3) 0.057(4) 0.029(3) -0.007(3) 0.008(3) -0.009(3)
C46 0.027(3) 0.038(3) 0.037(4) -0.003(3) 0.012(3) -0.004(2)
C47 0.035(3) 0.029(3) 0.033(3) 0.003(2) 0.006(3) 0.000(2)
C48 0.036(3) 0.034(3) 0.061(4) 0.002(3) 0.011(3) -0.001(2)
C49 0.039(3) 0.032(3) 0.059(4) 0.005(3) 0.007(3) 0.006(3)
C50 0.035(3) 0.027(3) 0.057(4) 0.001(3) 0.007(3) 0.006(2)
C51 0.037(3) 0.030(3) 0.038(4) 0.001(2) 0.001(3) -0.005(2)
C52 0.033(3) 0.033(3) 0.043(4) 0.003(3) 0.009(3) 0.005(2)
C53 0.048(4) 0.042(4) 0.102(6) -0.018(4) -0.008(4) 0.019(3)
C54 0.047(4) 0.029(3) 0.093(6) 0.003(3) -0.001(4) -0.009(3)
C55 0.103(6) 0.026(3) 0.063(5) 0.003(3) 0.058(5) 0.001(4)
C56 0.123(7) 0.040(4) 0.098(6) 0.026(4) 0.072(6) 0.037(4)
C57 0.107(7) 0.051(5) 0.093(7) 0.000(4) 0.058(6) 0.005(5)
C58 0.128(8) 0.117(7) 0.039(5) -0.053(5) 0.052(5) -0.112(7)
C59 0.083(6) 0.104(7) 0.043(5) -0.016(4) 0.024(5) -0.063(5)
C60 0.167(9) 0.048(4) 0.066(5) -0.020(4) 0.082(6) -0.049(5)
C61 0.090(6) 0.059(5) 0.136(8) -0.007(5) 0.026(6) 0.007(5)
C62 0.038(3) 0.041(3) 0.041(4) -0.003(3) -0.002(3) -0.015(3)
O9 0.059(3) 0.062(3) 0.110(5) -0.001(3) 0.000(3) 0.029(3)
O10 0.120(5) 0.074(4) 0.094(5) -0.011(3) 0.045(4) -0.037(4)

loop_
_atom_type_symbol
_atom_type_description
_atom_type_scat_dispersion_real
_atom_type_scat_dispersion_imag
_atom_type_scat_source
C C 0.0033 0.0016 'International Tables Vol C Tables 4.2.6.8 and 6.1.1.4'
H H 0.0000 0.0000 'International Tables Vol C Tables 4.2.6.8 and 6.1.1.4'
N N 0.0061 0.0033 'International Tables Vol C Tables 4.2.6.8 and 6.1.1.4'
O O 0.0106 0.0060 'International Tables Vol C Tables 4.2.6.8 and 6.1.1.4'

loop_
_geom_angle_atom_site_label_1
_geom_angle_atom_site_label_2
_geom_angle_atom_site_label_3
_geom_angle
_geom_angle_site_symmetry_1
_geom_angle_site_symmetry_3
_geom_angle_publ_flag
C64 O63 H63 109.1 . . ?
O63 C64 C65 145.1(16) . . ?
O63 C64 H64A 101.5 . . ?
C65 C64 H64A 101.5 . . ?
O63 C64 H64B 99.5 . . ?
C65 C64 H64B 99.6 . . ?
H64A C64 H64B 104.7 . . ?
C64 C65 H65A 111.5 . . ?
C64 C65 H65B 109.3 . . ?
H65A C65 H65B 109.5 . . ?
C64 C65 H65C 107.5 . . ?
H65A C65 H65C 109.5 . . ?
H65B C65 H65C 109.5 . . ?
C68 C67 C68 138.0(14) 2_655 . ?
C68 C67 H67A 102.5 2_655 . ?
C68 C67 H67A 102.7 . . ?
C68 C67 H67B 102.7 2_655 . ?
C68 C67 H67B 102.5 . . ?
H67A C67 H67B 105.0 . . ?
C69 C68 C67 133.0(15) . . ?
C69 C68 H68A 104.3 . . ?
C67 C68 H68A 103.8 . . ?
C69 C68 H68B 103.9 . . ?
C67 C68 H68B 103.9 . . ?
H68A C68 H68B 105.4 . . ?
C68 C69 H69A 109.1 . . ?
C68 C69 H69B 109.5 . . ?
H69A C69 H69B 109.5 . . ?
C68 C69 H69C 109.8 . . ?
H69A C69 H69C 109.5 . . ?
H69B C69 H69C 109.5 . . ?
C29 O2 C30 111.1(4) . . ?
C31 O3 C32 112.6(4) . . ?
C35 O4 C37B 96.9(7) . . ?
C35 O4 C36A 125.6(7) . . ?
C37B O4 C36A 51.5(8) . . ?
C36B O5 C38 130.1(7) . . ?
C36B O5 C37A 40.0(8) . . ?
C38 O5 C37A 107.4(8) . . ?
C49 O7 C53 117.6(5) . . ?
C51 O8 C54 118.0(4) . . ?
C1 N1 C4 105.2(4) . . ?
C9 N2 C6 110.6(4) . . ?
C9 N2 H2 124.7 . . ?
C6 N2 H2 124.7 . . ?
C11 N3 C14 104.5(4) . . ?
C16 N4 C19 110.5(4) . . ?
C16 N4 H4 124.7 . . ?
C19 N4 H4 124.7 . . ?
C27 N5 C26 126.2(4) . . ?
C27 N5 H5 116.9 . . ?
C26 N5 H5 116.9 . . ?
C27 N6 C28 116.4(5) . . ?
C27 N6 C34 124.6(5) . . ?
C28 N6 C34 118.9(5) . . ?
C40 N7 C33 117.8(5) . . ?
C40 N7 C39 122.9(5) . . ?
C33 N7 C39 118.8(5) . . ?
C40 N8 C41 126.1(4) . . ?
C40 N8 H8 116.9 . . ?
C41 N8 H8 117.0 . . ?
N1 C1 C20 126.1(4) . . ?
N1 C1 C2 111.4(4) . . ?
C20 C1 C2 122.5(5) . . ?
C3 C2 C1 106.6(5) . . ?
C3 C2 H2A 126.7 . . ?
C1 C2 H2A 126.7 . . ?
C2 C3 C4 106.7(5) . . ?
C2 C3 H3A 126.7 . . ?
C4 C3 H3A 126.6 . . ?
N1 C4 C5 126.4(5) . . ?
N1 C4 C3 110.1(4) . . ?
C5 C4 C3 123.3(5) . . ?
C6 C5 C4 124.0(5) . . ?
C6 C5 C47 118.1(4) . . ?
C4 C5 C47 117.7(4) . . ?
N2 C6 C5 126.6(5) . . ?
N2 C6 C7 106.2(4) . . ?
C5 C6 C7 127.1(5) . . ?
C8 C7 C6 107.5(5) . . ?
C8 C7 H7 126.2 . . ?
C6 C7 H7 126.3 . . ?
C7 C8 C9 108.5(5) . . ?
C7 C8 H8A 125.7 . . ?
C9 C8 H8A 125.7 . . ?
N2 C9 C10 127.0(4) . . ?
N2 C9 C8 107.0(4) . . ?
C10 C9 C8 126.0(5) . . ?
C11 C10 C9 125.0(4) . . ?
C11 C10 C46 117.5(4) . . ?
C9 C10 C46 117.5(4) . . ?
N3 C11 C10 125.8(4) . . ?
N3 C11 C12 111.0(4) . . ?
C10 C11 C12 123.1(4) . . ?
C13 C12 C11 106.5(5) . . ?
C13 C12 H12 126.7 . . ?
C11 C12 H12 126.7 . . ?
C12 C13 C14 106.4(5) . . ?
C12 C13 H13 126.8 . . ?
C14 C13 H13 126.8 . . ?
N3 C14 C15 125.7(5) . . ?
N3 C14 C13 111.5(4) . . ?
C15 C14 C13 122.6(5) . . ?
C16 C15 C14 125.6(5) . . ?
C16 C15 C55 119.5(5) . . ?
C14 C15 C55 114.7(4) . . ?
N4 C16 C15 125.2(5) . . ?
N4 C16 C17 107.0(4) . . ?
C15 C16 C17 127.7(5) . . ?
C18 C17 C16 108.2(5) . . ?
C18 C17 H17 125.9 . . ?
C16 C17 H17 125.9 . . ?
C17 C18 C19 108.3(4) . . ?
C17 C18 H18 125.8 . . ?
C19 C18 H18 125.8 . . ?
N4 C19 C20 126.4(4) . . ?
N4 C19 C18 106.0(4) . . ?
C20 C19 C18 127.7(5) . . ?
C19 C20 C1 125.9(4) . . ?
C19 C20 C21 117.6(4) . . ?
C1 C20 C21 116.5(4) . . ?
C22 C21 C26 118.5(5) . . ?
C22 C21 C20 120.3(5) . . ?
C26 C21 C20 121.1(4) . . ?
C21 C22 C23 120.9(6) . . ?
C21 C22 H22 119.5 . . ?
C23 C22 H22 119.6 . . ?
C24 C23 C22 119.6(5) . . ?
C24 C23 H23 120.2 . . ?
C22 C23 H23 120.1 . . ?
C23 C24 C25 120.7(5) . . ?
C23 C24 H24 119.7 . . ?
C25 C24 H24 119.6 . . ?
C24 C25 C26 120.4(6) . . ?
C24 C25 H25 119.8 . . ?
C26 C25 H25 119.8 . . ?
C25 C26 C21 119.8(5) . . ?
C25 C26 N5 122.5(5) . . ?
C21 C26 N5 117.7(4) . . ?
O1 C27 N6 122.0(5) . . ?
O1 C27 N5 122.6(4) . . ?
N6 C27 N5 115.3(5) . . ?
N6 C28 C29 114.9(5) . . ?
N6 C28 H28A 108.5 . . ?
C29 C28 H28A 108.5 . . ?
N6 C28 H28B 108.6 . . ?
C29 C28 H28B 108.6 . . ?
H28A C28 H28B 107.5 . . ?
O2 C29 C28 109.7(5) . . ?
O2 C29 H29A 109.7 . . ?
C28 C29 H29A 109.8 . . ?
O2 C29 H29B 109.7 . . ?
C28 C29 H29B 109.7 . . ?
H29A C29 H29B 108.2 . . ?
O2 C30 C31 109.4(5) . . ?
O2 C30 H30A 109.8 . . ?
C31 C30 H30A 109.7 . . ?
O2 C30 H30B 109.8 . . ?
C31 C30 H30B 109.8 . . ?
H30A C30 H30B 108.2 . . ?
O3 C31 C30 109.8(5) . . ?
O3 C31 H31A 109.7 . . ?
C30 C31 H31A 109.7 . . ?
O3 C31 H31B 109.7 . . ?
C30 C31 H31B 109.7 . . ?
H31A C31 H31B 108.2 . . ?
O3 C32 C33 112.5(5) . . ?
O3 C32 H32A 109.1 . . ?
C33 C32 H32A 109.1 . . ?
O3 C32 H32B 109.1 . . ?
C33 C32 H32B 109.0 . . ?
H32A C32 H32B 107.8 . . ?
N7 C33 C32 113.3(5) . . ?
N7 C33 H33A 108.9 . . ?
C32 C33 H33A 109.0 . . ?
N7 C33 H33B 108.9 . . ?
C32 C33 H33B 108.9 . . ?
H33A C33 H33B 107.7 . . ?
N6 C34 C35 113.6(6) . . ?
N6 C34 H34A 108.8 . . ?
C35 C34 H34A 108.8 . . ?
N6 C34 H34B 108.9 . . ?
C35 C34 H34B 108.9 . . ?
H34A C34 H34B 107.7 . . ?
O4 C35 C34 108.8(5) . . ?
O4 C35 H35A 109.9 . . ?
C34 C35 H35A 110.0 . . ?
O4 C35 H35B 109.9 . . ?
C34 C35 H35B 109.9 . . ?
H35A C35 H35B 108.3 . . ?
C36B C36A O4 110.6(9) . . ?
C36B C36A H36A 109.6 . . ?
O4 C36A H36A 109.5 . . ?
C36B C36A H36B 109.6 . . ?
O4 C36A H36B 109.5 . . ?
H36A C36A H36B 108.1 . . ?
O5 C36B C36A 111.3(11) . . ?
O5 C36B H36C 109.4 . . ?
C36A C36B H36C 109.4 . . ?
O5 C36B H36D 109.4 . . ?
C36A C36B H36D 109.4 . . ?
H36C C36B H36D 108.0 . . ?
C37B C37A O5 111.4(15) . . ?
C37B C37A H37A 109.4 . . ?
O5 C37A H37A 109.4 . . ?
C37B C37A H37B 109.3 . . ?
O5 C37A H37B 109.3 . . ?
H37A C37A H37B 108.0 . . ?
O4 C37B C37A 100.6(12) . . ?
O4 C37B H37C 111.6 . . ?
C37A C37B H37C 111.7 . . ?
O4 C37B H37D 111.7 . . ?
C37A C37B H37D 111.6 . . ?
H37C C37B H37D 109.5 . . ?
O5 C38 C39 109.6(4) . . ?
O5 C38 H38A 109.8 . . ?
C39 C38 H38A 109.7 . . ?
O5 C38 H38B 109.7 . . ?
C39 C38 H38B 109.9 . . ?
H38A C38 H38B 108.2 . . ?
N7 C39 C38 113.0(5) . . ?
N7 C39 H39A 109.0 . . ?
C38 C39 H39A 109.0 . . ?
N7 C39 H39B 109.0 . . ?
C38 C39 H39B 109.1 . . ?
H39A C39 H39B 107.8 . . ?
O6 C40 N7 121.2(5) . . ?
O6 C40 N8 124.0(5) . . ?
N7 C40 N8 114.8(5) . . ?
C46 C41 N8 119.3(4) . . ?
C46 C41 C42 118.3(5) . . ?
N8 C41 C42 122.3(5) . . ?
C43 C42 C41 121.4(5) . . ?
C43 C42 H42 119.3 . . ?
C41 C42 H42 119.3 . . ?
C42 C43 C44 120.6(5) . . ?
C42 C43 H43 119.7 . . ?
C44 C43 H43 119.7 . . ?
C43 C44 C45 119.9(6) . . ?
C43 C44 H44 120.0 . . ?
C45 C44 H44 120.1 . . ?
C44 C45 C46 121.0(5) . . ?
C44 C45 H45 119.5 . . ?
C46 C45 H45 119.5 . . ?
C45 C46 C41 118.8(4) . . ?
C45 C46 C10 120.8(5) . . ?
C41 C46 C10 120.2(5) . . ?
C48 C47 C52 119.7(5) . . ?
C48 C47 C5 120.0(5) . . ?
C52 C47 C5 120.3(5) . . ?
C49 C48 C47 119.5(5) . . ?
C49 C48 H48 120.3 . . ?
C47 C48 H48 120.3 . . ?
C48 C49 O7 114.6(5) . . ?
C48 C49 C50 122.2(5) . . ?
O7 C49 C50 123.2(5) . . ?
C51 C50 C49 118.0(5) . . ?
C51 C50 H50 121.0 . . ?
C49 C50 H50 121.0 . . ?
O8 C51 C52 115.9(5) . . ?
O8 C51 C50 123.4(5) . . ?
C52 C51 C50 120.6(5) . . ?
C51 C52 C47 120.1(5) . . ?
C51 C52 H52 120.0 . . ?
C47 C52 H52 120.0 . . ?
O7 C53 H53A 109.5 . . ?
O7 C53 H53B 109.5 . . ?
H53A C53 H53B 109.5 . . ?
O7 C53 H53C 109.5 . . ?
H53A C53 H53C 109.5 . . ?
H53B C53 H53C 109.5 . . ?
O8 C54 H54A 109.4 . . ?
O8 C54 H54B 109.5 . . ?
H54A C54 H54B 109.5 . . ?
O8 C54 H54C 109.5 . . ?
H54A C54 H54C 109.5 . . ?
H54B C54 H54C 109.5 . . ?
C60 C55 C56 121.7(7) . . ?
C60 C55 C15 116.2(7) . . ?
C56 C55 C15 121.4(7) . . ?
C57 C56 C55 126.2(9) . . ?
C57 C56 H56A 117.0 . . ?
C55 C56 H56A 116.9 . . ?
C58 C57 C56 117.2(10) . . ?
C58 C57 O9 121.8(8) . . ?
C56 C57 O9 121.0(8) . . ?
C57 C58 C59 125.3(10) . . ?
C57 C58 H58 117.3 . . ?
C59 C58 H58 117.4 . . ?
O10 C59 C58 122.9(9) . . ?
O10 C59 C60 118.2(9) . . ?
C58 C59 C60 118.9(7) . . ?
C55 C60 C59 110.7(8) . . ?
C55 C60 H60A 124.7 . . ?
C59 C60 H60A 124.7 . . ?
O9 C61 H61A 109.4 . . ?
O9 C61 H61B 109.4 . . ?
H61A C61 H61B 109.5 . . ?
O9 C61 H61C 109.6 . . ?
H61A C61 H61C 109.5 . . ?
H61B C61 H61C 109.5 . . ?
O10 C62 H62A 109.5 . . ?
O10 C62 H62B 109.4 . . ?
H62A C62 H62B 109.5 . . ?
O10 C62 H62C 109.5 . . ?
H62A C62 H62C 109.5 . . ?
H62B C62 H62C 109.5 . . ?
C61 O9 C57 119.7(7) . . ?
C59 O10 C62 121.0(7) . . ?

loop_
_geom_bond_atom_site_label_1
_geom_bond_atom_site_label_2
_geom_bond_distance
_geom_bond_site_symmetry_2
_geom_bond_publ_flag
O63 C64 1.401(18) . ?
O63 H63 0.8200 . ?
C64 C65 1.462(19) . ?
C64 H64A 0.9700 . ?
C64 H64B 0.9700 . ?
C65 H65A 0.9600 . ?
C65 H65B 0.9600 . ?
C65 H65C 0.9600 . ?
C67 C68 1.559(10) 2_655 ?
C67 C68 1.559(10) . ?
C67 H67A 0.9700 . ?
C67 H67B 0.9700 . ?
C68 C69 1.054(16) . ?
C68 H68A 0.9700 . ?
C68 H68B 0.9700 . ?
C69 H69A 0.9600 . ?
C69 H69B 0.9600 . ?
C69 H69C 0.9600 . ?
O1 C27 1.223(6) . ?
O2 C29 1.425(6) . ?
O2 C30 1.450(7) . ?
O3 C31 1.427(7) . ?
O3 C32 1.439(6) . ?
O4 C35 1.418(9) . ?
O4 C37B 1.387(12) . ?
O4 C36A 1.546(11) . ?
O5 C36B 1.309(10) . ?
O5 C38 1.390(6) . ?
O5 C37A 1.559(19) . ?
O6 C40 1.237(6) . ?
O7 C49 1.381(6) . ?
O7 C53 1.419(7) . ?
O8 C51 1.352(6) . ?
O8 C54 1.424(7) . ?
N1 C1 1.362(6) . ?
N1 C4 1.377(6) . ?
N2 C9 1.368(6) . ?
N2 C6 1.368(6) . ?
N2 H2 0.8600 . ?
N3 C11 1.368(6) . ?
N3 C14 1.360(6) . ?
N4 C16 1.366(6) . ?
N4 C19 1.377(6) . ?
N4 H4 0.8600 . ?
N5 C27 1.379(7) . ?
N5 C26 1.404(6) . ?
N5 H5 0.8600 . ?
N6 C27 1.358(6) . ?
N6 C28 1.484(7) . ?
N6 C34 1.464(7) . ?
N7 C40 1.370(7) . ?
N7 C33 1.455(7) . ?
N7 C39 1.470(7) . ?
N8 C40 1.361(7) . ?
N8 C41 1.413(7) . ?
N8 H8 0.8600 . ?
C1 C20 1.418(7) . ?
C1 C2 1.443(7) . ?
C2 C3 1.346(7) . ?
C2 H2A 0.9300 . ?
C3 C4 1.457(7) . ?
C3 H3A 0.9300 . ?
C4 C5 1.417(7) . ?
C5 C6 1.390(7) . ?
C5 C47 1.487(7) . ?
C6 C7 1.442(7) . ?
C7 C8 1.368(8) . ?
C7 H7 0.9300 . ?
C8 C9 1.413(7) . ?
C8 H8A 0.9300 . ?
C9 C10 1.399(7) . ?
C10 C11 1.405(7) . ?
C10 C46 1.499(7) . ?
C11 C12 1.455(7) . ?
C12 C13 1.332(7) . ?
C12 H12 0.9300 . ?
C13 C14 1.452(7) . ?
C13 H13 0.9300 . ?
C14 C15 1.417(7) . ?
C15 C16 1.390(7) . ?
C15 C55 1.488(8) . ?
C16 C17 1.413(7) . ?
C17 C18 1.365(7) . ?
C17 H17 0.9300 . ?
C18 C19 1.425(7) . ?
C18 H18 0.9300 . ?
C19 C20 1.386(7) . ?
C20 C21 1.502(7) . ?
C21 C22 1.394(7) . ?
C21 C26 1.407(7) . ?
C22 C23 1.390(8) . ?
C22 H22 0.9300 . ?
C23 C24 1.364(9) . ?
C23 H23 0.9300 . ?
C24 C25 1.386(8) . ?
C24 H24 0.9300 . ?
C25 C26 1.381(7) . ?
C25 H25 0.9300 . ?
C28 C29 1.488(8) . ?
C28 H28A 0.9700 . ?
C28 H28B 0.9700 . ?
C29 H29A 0.9700 . ?
C29 H29B 0.9700 . ?
C30 C31 1.471(8) . ?
C30 H30A 0.9700 . ?
C30 H30B 0.9700 . ?
C31 H31A 0.9700 . ?
C31 H31B 0.9700 . ?
C32 C33 1.513(9) . ?
C32 H32A 0.9700 . ?
C32 H32B 0.9700 . ?
C33 H33A 0.9700 . ?
C33 H33B 0.9700 . ?
C34 C35 1.497(10) . ?
C34 H34A 0.9700 . ?
C34 H34B 0.9700 . ?
C35 H35A 0.9700 . ?
C35 H35B 0.9700 . ?
C36A C36B 1.479(18) . ?
C36A H36A 0.9700 . ?
C36A H36B 0.9700 . ?
C36B H36C 0.9700 . ?
C36B H36D 0.9700 . ?
C37A C37B 1.50(2) . ?
C37A H37A 0.9700 . ?
C37A H37B 0.9700 . ?
C37B H37C 0.9700 . ?
C37B H37D 0.9700 . ?
C38 C39 1.503(8) . ?
C38 H38A 0.9700 . ?
C38 H38B 0.9700 . ?
C39 H39A 0.9700 . ?
C39 H39B 0.9700 . ?
C41 C46 1.416(7) . ?
C41 C42 1.387(7) . ?
C42 C43 1.359(8) . ?
C42 H42 0.9300 . ?
C43 C44 1.366(8) . ?
C43 H43 0.9300 . ?
C44 C45 1.373(7) . ?
C44 H44 0.9300 . ?
C45 C46 1.385(8) . ?
C45 H45 0.9300 . ?
C47 C48 1.387(7) . ?
C47 C52 1.398(7) . ?
C48 C49 1.379(8) . ?
C48 H48 0.9300 . ?
C49 C50 1.393(8) . ?
C50 C51 1.396(7) . ?
C50 H50 0.9300 . ?
C51 C52 1.392(7) . ?
C52 H52 0.9300 . ?
C53 H53A 0.9600 . ?
C53 H53B 0.9600 . ?
C53 H53C 0.9600 . ?
C54 H54A 0.9600 . ?
C54 H54B 0.9600 . ?
C54 H54C 0.9600 . ?
C55 C60 1.423(11) . ?
C55 C56 1.370(10) . ?
C56 C57 1.372(9) . ?
C56 H56A 0.9300 . ?
C57 C58 1.253(11) . ?
C57 O9 1.402(10) . ?
C58 C59 1.433(13) . ?
C58 H58 0.9300 . ?
C59 O10 1.242(9) . ?
C59 C60 1.558(11) . ?
C60 H60A 0.9300 . ?
C61 O9 1.349(8) . ?
C61 H61A 0.9600 . ?
C61 H61B 0.9600 . ?
C61 H61C 0.9600 . ?
C62 O10 1.474(8) . ?
C62 H62A 0.9600 . ?
C62 H62B 0.9600 . ?
C62 H62C 0.9600 . ?

loop_
_geom_torsion_atom_site_label_1
_geom_torsion_atom_site_label_2
_geom_torsion_atom_site_label_3
_geom_torsion_atom_site_label_4
_geom_torsion
_geom_torsion_site_symmetry_1
_geom_torsion_site_symmetry_2
_geom_torsion_site_symmetry_3
_geom_torsion_site_symmetry_4
_geom_torsion_publ_flag
C68 C67 C68 C69 -173.5(18) 2_655 . . . ?
C4 N1 C1 C20 -179.9(5) . . . . ?
C4 N1 C1 C2 0.2(6) . . . . ?
N1 C1 C2 C3 -0.4(6) . . . . ?
C20 C1 C2 C3 179.7(5) . . . . ?
C1 C2 C3 C4 0.4(6) . . . . ?
C1 N1 C4 C5 -175.4(5) . . . . ?
C1 N1 C4 C3 0.0(6) . . . . ?
C2 C3 C4 N1 -0.3(6) . . . . ?
C2 C3 C4 C5 175.3(5) . . . . ?
N1 C4 C5 C6 6.2(9) . . . . ?
C3 C4 C5 C6 -168.7(5) . . . . ?
N1 C4 C5 C47 -179.1(5) . . . . ?
C3 C4 C5 C47 6.0(8) . . . . ?
C9 N2 C6 C5 172.6(5) . . . . ?
C9 N2 C6 C7 -3.7(6) . . . . ?
C4 C5 C6 N2 -1.9(9) . . . . ?
C47 C5 C6 N2 -176.6(5) . . . . ?
C4 C5 C6 C7 173.7(5) . . . . ?
C47 C5 C6 C7 -1.0(8) . . . . ?
N2 C6 C7 C8 3.7(6) . . . . ?
C5 C6 C7 C8 -172.6(5) . . . . ?
C6 C7 C8 C9 -2.3(6) . . . . ?
C6 N2 C9 C10 -177.1(5) . . . . ?
C6 N2 C9 C8 2.4(6) . . . . ?
C7 C8 C9 N2 0.1(6) . . . . ?
C7 C8 C9 C10 179.6(5) . . . . ?
N2 C9 C10 C11 -7.4(9) . . . . ?
C8 C9 C10 C11 173.2(5) . . . . ?
N2 C9 C10 C46 168.9(5) . . . . ?
C8 C9 C10 C46 -10.5(8) . . . . ?
C14 N3 C11 C10 -179.0(5) . . . . ?
C14 N3 C11 C12 -0.9(6) . . . . ?
C9 C10 C11 N3 6.0(9) . . . . ?
C46 C10 C11 N3 -170.4(5) . . . . ?
C9 C10 C11 C12 -172.0(5) . . . . ?
C46 C10 C11 C12 11.7(8) . . . . ?
N3 C11 C12 C13 0.5(6) . . . . ?
C10 C11 C12 C13 178.7(5) . . . . ?
C11 C12 C13 C14 0.1(6) . . . . ?
C11 N3 C14 C15 -173.7(5) . . . . ?
C11 N3 C14 C13 1.0(6) . . . . ?
C12 C13 C14 N3 -0.7(7) . . . . ?
C12 C13 C14 C15 174.1(5) . . . . ?
N3 C14 C15 C16 1.3(9) . . . . ?
C13 C14 C15 C16 -172.8(5) . . . . ?
N3 C14 C15 C55 175.5(6) . . . . ?
C13 C14 C15 C55 1.4(9) . . . . ?
C19 N4 C16 C15 173.9(5) . . . . ?
C19 N4 C16 C17 -1.8(6) . . . . ?
C14 C15 C16 N4 -1.6(9) . . . . ?
C55 C15 C16 N4 -175.5(6) . . . . ?
C14 C15 C16 C17 173.2(6) . . . . ?
C55 C15 C16 C17 -0.7(9) . . . . ?
N4 C16 C17 C18 1.7(6) . . . . ?
C15 C16 C17 C18 -173.8(5) . . . . ?
C16 C17 C18 C19 -1.0(6) . . . . ?
C16 N4 C19 C20 -178.6(5) . . . . ?
C16 N4 C19 C18 1.2(5) . . . . ?
C17 C18 C19 N4 -0.1(6) . . . . ?
C17 C18 C19 C20 179.7(5) . . . . ?
N4 C19 C20 C1 -3.9(8) . . . . ?
C18 C19 C20 C1 176.3(5) . . . . ?
N4 C19 C20 C21 173.2(5) . . . . ?
C18 C19 C20 C21 -6.6(8) . . . . ?
N1 C1 C20 C19 0.5(8) . . . . ?
C2 C1 C20 C19 -179.6(5) . . . . ?
N1 C1 C20 C21 -176.6(5) . . . . ?
C2 C1 C20 C21 3.2(7) . . . . ?
C19 C20 C21 C22 104.8(6) . . . . ?
C1 C20 C21 C22 -77.8(6) . . . . ?
C19 C20 C21 C26 -77.6(6) . . . . ?
C1 C20 C21 C26 99.8(6) . . . . ?
C26 C21 C22 C23 -1.0(9) . . . . ?
C20 C21 C22 C23 176.6(6) . . . . ?
C21 C22 C23 C24 0.2(10) . . . . ?
C22 C23 C24 C25 1.3(11) . . . . ?
C23 C24 C25 C26 -1.9(10) . . . . ?
C24 C25 C26 C21 1.1(8) . . . . ?
C24 C25 C26 N5 179.4(5) . . . . ?
C22 C21 C26 C25 0.4(7) . . . . ?
C20 C21 C26 C25 -177.3(5) . . . . ?
C22 C21 C26 N5 -178.0(5) . . . . ?
C20 C21 C26 N5 4.4(7) . . . . ?
C27 N5 C26 C25 21.0(8) . . . . ?
C27 N5 C26 C21 -160.7(5) . . . . ?
C28 N6 C27 O1 8.8(7) . . . . ?
C34 N6 C27 O1 -166.4(5) . . . . ?
C28 N6 C27 N5 -170.7(4) . . . . ?
C34 N6 C27 N5 14.1(8) . . . . ?
C26 N5 C27 O1 15.9(8) . . . . ?
C26 N5 C27 N6 -164.7(5) . . . . ?
C27 N6 C28 C29 76.4(6) . . . . ?
C34 N6 C28 C29 -108.1(6) . . . . ?
C30 O2 C29 C28 -169.2(5) . . . . ?
N6 C28 C29 O2 79.5(6) . . . . ?
C29 O2 C30 C31 -163.0(5) . . . . ?
C32 O3 C31 C30 -177.6(5) . . . . ?
O2 C30 C31 O3 -62.3(6) . . . . ?
C31 O3 C32 C33 86.5(6) . . . . ?
C40 N7 C33 C32 73.8(6) . . . . ?
C39 N7 C33 C32 -114.8(6) . . . . ?
O3 C32 C33 N7 69.5(7) . . . . ?
C27 N6 C34 C35 -99.1(7) . . . . ?
C28 N6 C34 C35 85.9(7) . . . . ?
C37B O4 C35 C34 179.7(9) . . . . ?
C36A O4 C35 C34 -133.5(9) . . . . ?
N6 C34 C35 O4 62.7(8) . . . . ?
C35 O4 C36A C36B -68.5(13) . . . . ?
C37B O4 C36A C36B -0.9(10) . . . . ?
C38 O5 C36B C36A -67.3(12) . . . . ?
C37A O5 C36B C36A -0.6(13) . . . . ?
O4 C36A C36B O5 -172.1(8) . . . . ?
C36B O5 C37A C37B 5.2(10) . . . . ?
C38 O5 C37A C37B 137.7(10) . . . . ?
C35 O4 C37B C37A 133.1(10) . . . . ?
C36A O4 C37B C37A 2.3(11) . . . . ?
O5 C37A C37B O4 175.3(9) . . . . ?
C36B O5 C38 C39 -115.5(10) . . . . ?
C37A O5 C38 C39 -153.7(8) . . . . ?
C40 N7 C39 C38 -103.0(6) . . . . ?
C33 N7 C39 C38 86.1(6) . . . . ?
O5 C38 C39 N7 63.1(7) . . . . ?
C33 N7 C40 O6 9.0(7) . . . . ?
C39 N7 C40 O6 -162.1(5) . . . . ?
C33 N7 C40 N8 -169.7(4) . . . . ?
C39 N7 C40 N8 19.3(7) . . . . ?
C41 N8 C40 O6 24.0(8) . . . . ?
C41 N8 C40 N7 -157.3(5) . . . . ?
C40 N8 C41 C46 -161.3(5) . . . . ?
C40 N8 C41 C42 22.5(8) . . . . ?
C46 C41 C42 C43 0.4(8) . . . . ?
N8 C41 C42 C43 176.6(5) . . . . ?
C41 C42 C43 C44 -1.1(9) . . . . ?
C42 C43 C44 C45 0.5(10) . . . . ?
C43 C44 C45 C46 0.9(9) . . . . ?
C44 C45 C46 C41 -1.6(9) . . . . ?
C44 C45 C46 C10 174.7(5) . . . . ?
N8 C41 C46 C45 -175.4(5) . . . . ?
C42 C41 C46 C45 1.0(8) . . . . ?
N8 C41 C46 C10 8.3(7) . . . . ?
C42 C41 C46 C10 -175.3(5) . . . . ?
C11 C10 C46 C45 -76.2(7) . . . . ?
C9 C10 C46 C45 107.2(6) . . . . ?
C11 C10 C46 C41 100.1(6) . . . . ?
C9 C10 C46 C41 -76.5(7) . . . . ?
C6 C5 C47 C48 -121.1(6) . . . . ?
C4 C5 C47 C48 63.8(7) . . . . ?
C6 C5 C47 C52 58.8(7) . . . . ?
C4 C5 C47 C52 -116.3(6) . . . . ?
C52 C47 C48 C49 -0.6(9) . . . . ?
C5 C47 C48 C49 179.3(5) . . . . ?
C47 C48 C49 O7 179.5(5) . . . . ?
C47 C48 C49 C50 0.2(9) . . . . ?
C53 O7 C49 C48 -176.3(6) . . . . ?
C53 O7 C49 C50 3.0(9) . . . . ?
C48 C49 C50 C51 0.2(9) . . . . ?
O7 C49 C50 C51 -179.1(5) . . . . ?
C54 O8 C51 C52 172.1(5) . . . . ?
C54 O8 C51 C50 -6.8(8) . . . . ?
C49 C50 C51 O8 178.6(5) . . . . ?
C49 C50 C51 C52 -0.2(8) . . . . ?
O8 C51 C52 C47 -179.0(5) . . . . ?
C50 C51 C52 C47 -0.1(8) . . . . ?
C48 C47 C52 C51 0.5(8) . . . . ?
C5 C47 C52 C51 -179.4(5) . . . . ?
C16 C15 C55 C60 -96.6(7) . . . . ?
C14 C15 C55 C60 88.9(7) . . . . ?
C16 C15 C55 C56 92.3(7) . . . . ?
C14 C15 C55 C56 -82.3(7) . . . . ?
C60 C55 C56 C57 -1.7(11) . . . . ?
C15 C55 C56 C57 169.0(6) . . . . ?
C55 C56 C57 C58 1.0(11) . . . . ?
C55 C56 C57 O9 -178.7(6) . . . . ?
C56 C57 C58 C59 -0.3(11) . . . . ?
O9 C57 C58 C59 179.5(6) . . . . ?
C57 C58 C59 O10 -179.3(7) . . . . ?
C57 C58 C59 C60 0.2(10) . . . . ?
C56 C55 C60 C59 1.4(8) . . . . ?
C15 C55 C60 C59 -169.7(5) . . . . ?
O10 C59 C60 C55 178.8(6) . . . . ?
C58 C59 C60 C55 -0.7(8) . . . . ?
C58 C57 O9 C61 -13.4(11) . . . . ?
C56 C57 O9 C61 166.3(7) . . . . ?
C58 C59 O10 C62 177.8(6) . . . . ?
C60 C59 O10 C62 -1.7(9) . . . . ?
